data_7103878
loop_
_publ_author_name
'Aihara, Hidenori'
'Matsuo, Tsukasa'
'Kawaguchi, Hiroyuki'

_publ_section_title
;
 Titanium N-heterocyclic carbene complexes incorporating an
 imidazolium-linked bis(phenol).
;
_journal_issue 17
_journal_name_full 'Chemical communications (Cambridge, England)'
_journal_page_first 2204
_journal_page_last 2205
_journal_paper_doi 10.1039/b305745c
_journal_year 2003
_chemical_formula_moiety 'C54 H68 N2 O2 Ti '
_chemical_formula_sum 'C54 H68 N2 O2 Ti'
_chemical_formula_weight 825.04
_space_group_IT_number 14
_symmetry_cell_setting monoclinic
_symmetry_Int_Tables_number 14
_symmetry_space_group_name_Hall '-P 2yn'
_symmetry_space_group_name_H-M 'P 1 21/n 1'
_audit_creation_date 2003-05-17
_audit_creation_method 'by CrystalStructure v3.10'
_cell_angle_alpha 90
_cell_angle_beta 93.045(6)
_cell_angle_gamma 90
_cell_formula_units_Z 4
_cell_length_a 9.858(4)
_cell_length_b 33.50(1)
_cell_length_c 14.289(6)
_cell_measurement_reflns_used 7206
_cell_measurement_temperature 173.2
_cell_measurement_theta_max 27.5
_cell_measurement_theta_min 3.0
_cell_volume 4711(3)
_computing_cell_refinement CrystalClear
_computing_data_collection CrystalClear
_computing_data_reduction CrystalStructure
_computing_publication_material 'CrystalStructure Ver. 3.10'
_computing_structure_refinement CRYSTALS
_computing_structure_solution 'DIRDIF99 (PATTY)'
_diffrn_detector_area_resol_mean 14.62
_diffrn_measured_fraction_theta_full 0.9822
_diffrn_measured_fraction_theta_max 0.9837
_diffrn_measurement_device_type 'Rigaku Mercury'
_diffrn_measurement_method \w
_diffrn_radiation_type 'Mo K\a'
_diffrn_radiation_wavelength 0.7107
_diffrn_reflns_av_R_equivalents 0.091
_diffrn_reflns_limit_h_max 12
_diffrn_reflns_limit_h_min -12
_diffrn_reflns_limit_k_max 43
_diffrn_reflns_limit_k_min -41
_diffrn_reflns_limit_l_max 18
_diffrn_reflns_limit_l_min -18
_diffrn_reflns_number 37519
_diffrn_reflns_theta_full 27.50
_diffrn_reflns_theta_max 27.48
_exptl_absorpt_coefficient_mu 0.223
_exptl_absorpt_correction_T_max 0.956
_exptl_absorpt_correction_T_min 0.806
_exptl_absorpt_correction_type multi-scan
_exptl_absorpt_process_details '(Jacobson, 1998)'
_exptl_crystal_colour yellow
_exptl_crystal_density_diffrn 1.163
_exptl_crystal_density_method 'not measured'
_exptl_crystal_description platelet
_exptl_crystal_size_max 0.200
_exptl_crystal_size_mid 0.050
_exptl_crystal_size_min 0.050
_refine_diff_density_max 1.62
_refine_diff_density_min -1.03
_refine_ls_extinction_method none
_refine_ls_goodness_of_fit_ref 1.074
_refine_ls_hydrogen_treatment refall
_refine_ls_number_parameters 600
_refine_ls_number_reflns 10646
_refine_ls_R_factor_gt 0.0620
_refine_ls_shift/su_max 0.0000
_refine_ls_structure_factor_coef Fsqd
_refine_ls_weighting_details 'w = 1/[\s^2^(Fo^2^) + (0.05000(Max(Fo^2^,0) + 2Fc^2^)/3)^2^]'
_refine_ls_weighting_scheme calc
_refine_ls_wR_factor_ref 0.1710
_reflns_number_gt 5995
_reflns_number_total 0
_reflns_threshold_expression F^2^>2.0\s(F^2^)
_cod_data_source_file b305745c.txt
_cod_data_source_block Ti(L)(CH2Ph)2
_cod_original_formula_sum 'C54 H68 N2 O2 Ti '
_cod_database_code 7103878
_cod_duplicate_entry 7113837

loop_
_symmetry_equiv_pos_as_xyz
x,y,z
1/2-x,1/2+y,1/2-z
-x,-y,-z
1/2+x,1/2-y,1/2+z

loop_
_atom_site_label
_atom_site_type_symbol
_atom_site_fract_x
_atom_site_fract_y
_atom_site_fract_z
_atom_site_U_iso_or_equiv
_atom_site_adp_type
_atom_site_occupancy
_atom_site_calc_flag
_atom_site_refinement_flags
_atom_site_disorder_assembly
_atom_site_disorder_group
Ti(1) Ti 0.13726(6) 0.06594(2) 0.24997(4) 0.0152(1) Uani 1.00 d . . .
O(1) O 0.1057(2) 0.11589(6) 0.1945(1) 0.0189(6) Uani 1.00 d . . .
O(2) O 0.1955(2) 0.01437(6) 0.2832(1) 0.0173(6) Uani 1.00 d . . .
N(1) N 0.2722(3) 0.07190(7) 0.0526(2) 0.0172(7) Uani 1.00 d . . .
N(2) N 0.4113(3) 0.04268(8) 0.1505(2) 0.0168(7) Uani 1.00 d . . .
C(1) C 0.0930(3) 0.14344(9) 0.1252(2) 0.0174(8) Uani 1.00 d . . .
C(2) C 0.0535(3) 0.18319(9) 0.1428(2) 0.0179(8) Uani 1.00 d . . .
C(3) C 0.0370(3) 0.2088(1) 0.0651(2) 0.0204(8) Uani 1.00 d . . .
C(4) C 0.0585(3) 0.1977(1) -0.0265(2) 0.0220(9) Uani 1.00 d . . .
C(5) C 0.0998(3) 0.1584(1) -0.0406(2) 0.0214(9) Uani 1.00 d . . .
C(6) C 0.1164(3) 0.13148(9) 0.0326(2) 0.0178(8) Uani 1.00 d . . .
C(7) C 0.1448(3) 0.08826(9) 0.0101(2) 0.0193(8) Uani 1.00 d . . .
C(8) C 0.2856(3) 0.05948(9) 0.1425(2) 0.0179(8) Uani 1.00 d . . .
C(9) C 0.3872(3) 0.0631(1) 0.0048(2) 0.0233(8) Uani 1.00 d . . .
C(10) C 0.4746(3) 0.0448(1) 0.0668(2) 0.0218(9) Uani 1.00 d . . .
C(11) C 0.4701(3) 0.02430(9) 0.2373(2) 0.0174(8) Uani 1.00 d . . .
C(12) C 0.2745(3) -0.01885(9) 0.2846(2) 0.0158(8) Uani 1.00 d . . .
C(13) C 0.4101(3) -0.01564(9) 0.2595(2) 0.0176(8) Uani 1.00 d . . .
C(14) C 0.4923(3) -0.04951(9) 0.2591(2) 0.0186(8) Uani 1.00 d . . .
C(15) C 0.4452(3) -0.0872(1) 0.2830(2) 0.0181(8) Uani 1.00 d . . .
C(16) C 0.3097(3) -0.08913(9) 0.3084(2) 0.0201(8) Uani 1.00 d . . .
C(17) C 0.2231(3) -0.05651(9) 0.3111(2) 0.0159(8) Uani 1.00 d . . .
C(18) C 0.0351(3) 0.1987(1) 0.2424(2) 0.0218(9) Uani 1.00 d . . .
C(19) C -0.0024(4) 0.2431(1) 0.2444(3) 0.035(1) Uani 1.00 d . . .
C(20) C 0.1704(4) 0.1943(1) 0.2998(3) 0.0297(10) Uani 1.00 d . . .
C(21) C -0.0785(4) 0.1758(1) 0.2895(3) 0.031(1) Uani 1.00 d . . .
C(22) C 0.0345(4) 0.2256(1) -0.1107(3) 0.033(1) Uani 1.00 d . . .
C(23) C -0.0926(5) 0.2118(1) -0.1675(3) 0.061(2) Uani 1.00 d . . .
C(24) C 0.1591(5) 0.2251(2) -0.1710(4) 0.069(2) Uani 1.00 d . . .
C(25) C 0.0137(5) 0.2692(1) -0.0816(3) 0.047(1) Uani 1.00 d . . .
C(26) C 0.5298(3) -0.1255(1) 0.2792(2) 0.0235(9) Uani 1.00 d . . .
C(27) C 0.4853(4) -0.1488(1) 0.1907(3) 0.034(1) Uani 1.00 d . . .
C(28) C 0.5102(4) -0.1516(1) 0.3654(3) 0.038(1) Uani 1.00 d . . .
C(29) C 0.6805(4) -0.1159(1) 0.2770(3) 0.044(1) Uani 1.00 d . . .
C(30) C 0.0752(3) -0.0620(1) 0.3366(2) 0.0200(8) Uani 1.00 d . . .
C(31) C -0.0150(3) -0.0557(1) 0.2470(3) 0.0282(10) Uani 1.00 d . . .
C(32) C 0.0379(4) -0.0328(1) 0.4146(2) 0.0280(10) Uani 1.00 d . . .
C(33) C 0.0468(3) -0.1042(1) 0.3731(3) 0.0304(10) Uani 1.00 d . . .
C(34) C 0.1840(3) 0.0882(1) 0.3879(2) 0.0238(9) Uani 1.00 d . . .
C(35) C 0.3327(4) 0.0869(1) 0.4078(2) 0.0228(9) Uani 1.00 d . . .
C(36) C 0.4198(4) 0.1138(1) 0.3658(3) 0.032(1) Uani 1.00 d . . .
C(37) C 0.5598(4) 0.1112(1) 0.3808(3) 0.042(1) Uani 1.00 d . . .
C(38) C 0.6168(4) 0.0817(1) 0.4383(3) 0.042(1) Uani 1.00 d . . .
C(39) C 0.5331(4) 0.0548(1) 0.4810(3) 0.040(1) Uani 1.00 d . . .
C(40) C 0.3933(4) 0.0575(1) 0.4660(2) 0.032(1) Uani 1.00 d . . .
C(41) C -0.0771(3) 0.0527(1) 0.2364(2) 0.0212(8) Uani 1.00 d . . .
C(42) C -0.1376(3) 0.05720(9) 0.1393(2) 0.0192(8) Uani 1.00 d . . .
C(43) C -0.1405(3) 0.0256(1) 0.0746(2) 0.0228(9) Uani 1.00 d . . .
C(44) C -0.1858(3) 0.0310(1) -0.0182(2) 0.0261(9) Uani 1.00 d . . .
C(45) C -0.2299(3) 0.0682(1) -0.0496(2) 0.0270(9) Uani 1.00 d . . .
C(46) C -0.2301(3) 0.0995(1) 0.0130(2) 0.0256(9) Uani 1.00 d . . .
C(47) C -0.1857(3) 0.0943(1) 0.1058(2) 0.0222(9) Uani 1.00 d . . .
C(48) C 0.5060(5) 0.2089(2) 0.0867(3) 0.055(1) Uani 1.00 d . . .
C(49) C 0.4022(5) 0.2359(2) 0.0776(4) 0.072(2) Uani 1.00 d . . .
C(50) C 0.4260(6) 0.2760(2) 0.0614(4) 0.085(2) Uani 1.00 d . . .
C(51) C 0.5556(6) 0.2898(2) 0.0540(3) 0.072(2) Uani 1.00 d . . .
C(52) C 0.6612(5) 0.2624(2) 0.0628(3) 0.065(2) Uani 1.00 d . . .
C(53) C 0.6382(4) 0.2229(2) 0.0783(3) 0.055(1) Uani 1.00 d . . .
C(54) C 0.4802(7) 0.1664(2) 0.1060(5) 0.091(2) Uani 1.00 d . . .
H(1) H 0.0087(3) 0.2360(1) 0.0762(2) 0.024(1) Uiso 1.00 calc . . .
H(2) H 0.1174(3) 0.1498(1) -0.1035(2) 0.025(1) Uiso 1.00 calc . . .
H(3) H 0.1479(3) 0.08583(9) -0.0573(2) 0.023(1) Uiso 1.00 calc . . .
H(4) H 0.0704(3) 0.07233(9) 0.0316(2) 0.023(1) Uiso 1.00 calc . . .
H(5) H 0.4020(3) 0.0689(1) -0.0604(2) 0.027(1) Uiso 1.00 calc . . .
H(6) H 0.5647(3) 0.0351(1) 0.0547(2) 0.026(1) Uiso 1.00 calc . . .
H(7) H 0.5668(3) 0.02086(9) 0.2309(2) 0.021(1) Uiso 1.00 calc . . .
H(8) H 0.4554(3) 0.04226(9) 0.2891(2) 0.021(1) Uiso 1.00 calc . . .
H(9) H 0.5856(3) -0.04673(9) 0.2417(2) 0.022(1) Uiso 1.00 calc . . .
H(10) H 0.2742(3) -0.11501(9) 0.3252(2) 0.023(1) Uiso 1.00 calc . . .
H(11) H 0.0681(4) 0.2586(1) 0.2167(3) 0.040(1) Uiso 1.00 calc . . .
H(12) H -0.0880(4) 0.2472(1) 0.2090(3) 0.040(1) Uiso 1.00 calc . . .
H(13) H -0.0112(4) 0.2515(1) 0.3088(3) 0.040(1) Uiso 1.00 calc . . .
H(14) H 0.1981(4) 0.1665(1) 0.3002(3) 0.035(1) Uiso 1.00 calc . . .
H(15) H 0.2393(4) 0.2104(1) 0.2718(3) 0.035(1) Uiso 1.00 calc . . .
H(16) H 0.1593(4) 0.2031(1) 0.3635(3) 0.036(1) Uiso 1.00 calc . . .
H(17) H -0.0841(4) 0.1849(1) 0.3536(3) 0.037(1) Uiso 1.00 calc . . .
H(18) H -0.1646(4) 0.1805(1) 0.2552(3) 0.037(1) Uiso 1.00 calc . . .
H(19) H -0.0584(4) 0.1474(1) 0.2892(3) 0.037(1) Uiso 1.00 calc . . .
H(20) H -0.1708(5) 0.2137(1) -0.1293(3) 0.068(2) Uiso 1.00 calc . . .
H(21) H -0.1068(5) 0.2286(1) -0.2225(3) 0.068(2) Uiso 1.00 calc . . .
H(22) H -0.0810(5) 0.1843(1) -0.1869(3) 0.068(2) Uiso 1.00 calc . . .
H(23) H 0.1761(5) 0.1979(2) -0.1912(4) 0.081(2) Uiso 1.00 calc . . .
H(24) H 0.1420(5) 0.2420(2) -0.2255(4) 0.081(2) Uiso 1.00 calc . . .
H(25) H 0.2378(5) 0.2349(2) -0.1345(4) 0.081(2) Uiso 1.00 calc . . .
H(26) H 0.0943(5) 0.2786(1) -0.0464(3) 0.052(2) Uiso 1.00 calc . . .
H(27) H -0.0022(5) 0.2855(1) -0.1371(3) 0.052(2) Uiso 1.00 calc . . .
H(28) H -0.0639(5) 0.2710(1) -0.0429(3) 0.052(2) Uiso 1.00 calc . . .
H(29) H 0.3893(4) -0.1550(1) 0.1918(3) 0.039(1) Uiso 1.00 calc . . .
H(30) H 0.5013(4) -0.1327(1) 0.1359(3) 0.039(1) Uiso 1.00 calc . . .
H(31) H 0.5371(4) -0.1733(1) 0.1882(3) 0.039(1) Uiso 1.00 calc . . .
H(32) H 0.4147(4) -0.1582(1) 0.3688(3) 0.044(2) Uiso 1.00 calc . . .
H(33) H 0.5626(4) -0.1759(1) 0.3607(3) 0.044(2) Uiso 1.00 calc . . .
H(34) H 0.5408(4) -0.1372(1) 0.4215(3) 0.044(2) Uiso 1.00 calc . . .
H(35) H 0.7318(4) -0.1405(1) 0.2728(3) 0.046(2) Uiso 1.00 calc . . .
H(36) H 0.6962(4) -0.0993(1) 0.2231(3) 0.046(2) Uiso 1.00 calc . . .
H(37) H 0.7098(4) -0.1018(1) 0.3339(3) 0.046(2) Uiso 1.00 calc . . .
H(38) H -0.0014(3) -0.0290(1) 0.2234(3) 0.033(1) Uiso 1.00 calc . . .
H(39) H 0.0088(3) -0.0751(1) 0.2001(3) 0.033(1) Uiso 1.00 calc . . .
H(40) H -0.1096(3) -0.0592(1) 0.2609(3) 0.033(1) Uiso 1.00 calc . . .
H(41) H 0.0932(4) -0.0384(1) 0.4712(2) 0.033(1) Uiso 1.00 calc . . .
H(42) H 0.0543(4) -0.0056(1) 0.3946(2) 0.034(1) Uiso 1.00 calc . . .
H(43) H -0.0573(4) -0.0359(1) 0.4270(2) 0.034(1) Uiso 1.00 calc . . .
H(44) H -0.0485(3) -0.1065(1) 0.3859(3) 0.035(1) Uiso 1.00 calc . . .
H(45) H 0.0692(3) -0.1237(1) 0.3262(3) 0.035(1) Uiso 1.00 calc . . .
H(46) H 0.1019(3) -0.1089(1) 0.4303(3) 0.035(1) Uiso 1.00 calc . . .
H(47) H 0.1524(3) 0.1155(1) 0.3922(2) 0.028(1) Uiso 1.00 calc . . .
H(48) H 0.1395(3) 0.0718(1) 0.4331(2) 0.028(1) Uiso 1.00 calc . . .
H(49) H 0.3815(4) 0.1347(1) 0.3256(3) 0.037(1) Uiso 1.00 calc . . .
H(50) H 0.6180(4) 0.1301(1) 0.3507(3) 0.049(2) Uiso 1.00 calc . . .
H(51) H 0.7147(4) 0.0799(1) 0.4487(3) 0.050(2) Uiso 1.00 calc . . .
H(52) H 0.5723(4) 0.0341(1) 0.5213(3) 0.047(2) Uiso 1.00 calc . . .
H(53) H 0.3359(4) 0.0386(1) 0.4968(2) 0.036(1) Uiso 1.00 calc . . .
H(54) H -0.0905(3) 0.0254(1) 0.2563(2) 0.025(1) Uiso 1.00 calc . . .
H(55) H -0.1241(3) 0.0707(1) 0.2770(2) 0.026(1) Uiso 1.00 calc . . .
H(56) H -0.1101(3) -0.0007(1) 0.0953(2) 0.027(1) Uiso 1.00 calc . . .
H(57) H -0.1866(3) 0.0087(1) -0.0614(2) 0.031(1) Uiso 1.00 calc . . .
H(58) H -0.2601(3) 0.0722(1) -0.1147(2) 0.031(1) Uiso 1.00 calc . . .
H(59) H -0.2618(3) 0.1255(1) -0.0083(2) 0.031(1) Uiso 1.00 calc . . .
H(60) H -0.1878(3) 0.1168(1) 0.1486(2) 0.026(1) Uiso 1.00 calc . . .
H(61) H 0.3095(5) 0.2267(2) 0.0825(4) 0.078(2) Uiso 1.00 calc . . .
H(62) H 0.3502(6) 0.2945(2) 0.0553(4) 0.095(2) Uiso 1.00 calc . . .
H(63) H 0.5732(6) 0.3179(2) 0.0430(3) 0.082(2) Uiso 1.00 calc . . .
H(64) H 0.7538(5) 0.2716(2) 0.0576(3) 0.074(2) Uiso 1.00 calc . . .
H(65) H 0.7141(4) 0.2045(2) 0.0835(3) 0.061(2) Uiso 1.00 calc . . .
H(66) H 0.4358(7) 0.1640(2) 0.1647(5) 0.110(3) Uiso 1.00 calc . . .
H(67) H 0.4220(7) 0.1553(2) 0.0556(5) 0.110(3) Uiso 1.00 calc . . .
H(68) H 0.5656(7) 0.1520(2) 0.1103(5) 0.110(3) Uiso 1.00 calc . . .

loop_
_atom_site_aniso_label
_atom_site_aniso_U_11
_atom_site_aniso_U_22
_atom_site_aniso_U_33
_atom_site_aniso_U_12
_atom_site_aniso_U_13
_atom_site_aniso_U_23
Ti(1) 0.0177(3) 0.0140(3) 0.0135(3) 0.0015(2) 0.0013(2) 0.0008(2)
O(1) 0.024(1) 0.015(1) 0.016(1) 0.0023(9) 0.0023(9) 0.0017(9)
O(2) 0.018(1) 0.016(1) 0.018(1) 0.0030(9) 0.0019(9) 0.0027(9)
N(1) 0.019(1) 0.015(1) 0.017(1) 0.004(1) 0.003(1) 0.001(1)
N(2) 0.017(1) 0.017(1) 0.016(1) 0.000(1) 0.003(1) 0.002(1)
C(1) 0.018(2) 0.017(2) 0.018(2) -0.001(1) 0.000(1) 0.002(1)
C(2) 0.014(1) 0.017(2) 0.022(2) 0.001(1) -0.001(1) -0.001(1)
C(3) 0.022(2) 0.016(2) 0.022(2) 0.005(1) 0.002(1) 0.003(1)
C(4) 0.021(2) 0.022(2) 0.023(2) 0.003(1) 0.004(1) 0.006(1)
C(5) 0.024(2) 0.023(2) 0.016(2) 0.003(1) 0.003(1) 0.001(1)
C(6) 0.017(2) 0.016(2) 0.020(2) 0.000(1) 0.000(1) 0.000(1)
C(7) 0.023(2) 0.020(2) 0.014(2) 0.002(1) -0.002(1) -0.001(1)
C(8) 0.021(2) 0.012(2) 0.019(2) 0.001(1) 0.002(1) 0.000(1)
C(9) 0.027(2) 0.024(2) 0.018(2) 0.001(1) 0.011(1) 0.002(2)
C(10) 0.019(2) 0.021(2) 0.025(2) 0.001(1) 0.007(1) 0.001(1)
C(11) 0.014(2) 0.018(2) 0.019(2) 0.001(1) -0.002(1) 0.002(1)
C(12) 0.018(2) 0.014(2) 0.015(2) 0.000(1) -0.002(1) 0.000(1)
C(13) 0.022(2) 0.014(2) 0.016(2) 0.000(1) -0.001(1) 0.000(1)
C(14) 0.018(2) 0.020(2) 0.018(2) 0.002(1) -0.002(1) 0.000(1)
C(15) 0.017(2) 0.019(2) 0.018(2) 0.003(1) -0.003(1) -0.001(1)
C(16) 0.026(2) 0.013(2) 0.019(2) -0.003(1) -0.003(1) 0.003(1)
C(17) 0.018(2) 0.016(2) 0.013(1) -0.002(1) -0.003(1) 0.000(1)
C(18) 0.027(2) 0.017(2) 0.021(2) 0.004(1) 0.003(1) -0.003(1)
C(19) 0.048(2) 0.020(2) 0.031(2) 0.011(2) 0.008(2) -0.004(2)
C(20) 0.033(2) 0.025(2) 0.030(2) 0.000(2) -0.005(2) -0.004(2)
C(21) 0.036(2) 0.029(2) 0.027(2) 0.000(2) 0.010(2) -0.003(2)
C(22) 0.044(2) 0.026(2) 0.025(2) 0.014(2) 0.007(2) 0.008(2)
C(23) 0.089(4) 0.040(3) 0.042(3) 0.017(2) -0.027(3) 0.007(3)
C(24) 0.087(4) 0.057(3) 0.058(3) 0.036(3) 0.046(3) 0.038(3)
C(25) 0.068(3) 0.025(2) 0.037(2) 0.007(2) 0.007(2) 0.013(2)
C(26) 0.023(2) 0.015(2) 0.030(2) 0.002(1) -0.002(1) -0.001(1)
C(27) 0.044(2) 0.019(2) 0.035(2) 0.005(2) 0.000(2) -0.003(2)
C(28) 0.050(3) 0.024(2) 0.037(2) 0.017(2) 0.002(2) 0.007(2)
C(29) 0.022(2) 0.025(2) 0.068(3) 0.006(2) -0.001(2) -0.001(2)
C(30) 0.019(2) 0.019(2) 0.022(2) -0.002(1) 0.001(1) 0.005(1)
C(31) 0.018(2) 0.032(2) 0.032(2) -0.003(2) -0.004(1) 0.005(1)
C(32) 0.029(2) 0.029(2) 0.025(2) 0.001(2) 0.009(2) 0.005(2)
C(33) 0.022(2) 0.026(2) 0.040(2) -0.003(2) 0.003(2) 0.010(1)
C(34) 0.029(2) 0.024(2) 0.017(2) 0.000(1) 0.000(1) -0.003(1)
C(35) 0.029(2) 0.021(2) 0.015(2) 0.000(1) -0.007(1) -0.004(1)
C(36) 0.033(2) 0.021(2) 0.038(2) 0.001(2) -0.007(2) 0.001(2)
C(37) 0.037(2) 0.032(2) 0.053(3) -0.007(2) -0.003(2) -0.007(2)
C(38) 0.031(2) 0.044(3) 0.049(3) 0.000(2) -0.017(2) -0.015(2)
C(39) 0.047(2) 0.038(2) 0.032(2) 0.013(2) -0.018(2) -0.004(2)
C(40) 0.044(2) 0.028(2) 0.019(2) 0.003(1) -0.004(2) 0.000(2)
C(41) 0.020(2) 0.022(2) 0.022(2) 0.003(1) 0.001(1) 0.001(1)
C(42) 0.012(1) 0.021(2) 0.023(2) 0.000(1) 0.002(1) 0.001(1)
C(43) 0.018(2) 0.020(2) 0.029(2) 0.000(1) 0.000(1) -0.002(1)
C(44) 0.026(2) 0.029(2) 0.024(2) -0.007(2) 0.003(1) -0.008(2)
C(45) 0.021(2) 0.037(2) 0.020(2) -0.001(2) -0.001(1) 0.001(2)
C(46) 0.026(2) 0.023(2) 0.027(2) 0.002(1) -0.004(2) 0.001(1)
C(47) 0.018(2) 0.021(2) 0.026(2) 0.001(1) 0.000(1) -0.004(1)
C(48) 0.043(3) 0.076(4) 0.039(3) -0.011(2) 0.003(2) -0.015(3)
C(49) 0.034(3) 0.109(5) 0.051(3) 0.002(3) 0.000(2) -0.011(3)
C(50) 0.070(4) 0.119(6) 0.050(3) 0.024(4) 0.009(3) 0.012(4)
C(51) 0.085(4) 0.083(4) 0.037(3) 0.003(3) 0.009(3) 0.004(4)
C(52) 0.051(3) 0.090(4) 0.045(3) -0.015(3) 0.007(2) -0.007(3)
C(53) 0.030(2) 0.080(4) 0.042(3) -0.002(3) -0.001(2) -0.010(2)
C(54) 0.083(5) 0.094(5) 0.097(5) -0.022(4) 0.023(4) -0.028(4)

loop_
_atom_type_symbol
_atom_type_description
_atom_type_scat_dispersion_real
_atom_type_scat_dispersion_imag
_atom_type_scat_source
C C 0.003 0.002
;
International Tables for Crystallography
(1992, Vol. C, Tables 4.2.6.8 and 6.1.1.4)
;
H H 0.000 0.000
;
International Tables for Crystallography
(1992, Vol. C, Table 6.1.1.4)
;
N N 0.006 0.003
;
International Tables for Crystallography
(1992, Vol. C, Tables 4.2.6.8 and 6.1.1.4)
;
O O 0.011 0.006
;
International Tables for Crystallography
(1992, Vol. C, Tables 4.2.6.8 and 6.1.1.4)
;
Ti Ti 0.278 0.446
;
International Tables for Crystallography
(1992, Vol. C, Tables 4.2.6.8 and 6.1.1.4)
;

loop_
_geom_angle_atom_site_label_1
_geom_angle_atom_site_label_2
_geom_angle_atom_site_label_3
_geom_angle
_geom_angle_site_symmetry_1
_geom_angle_site_symmetry_2
_geom_angle_site_symmetry_3
_geom_angle_publ_flag
O(1) Ti(1) O(2) 166.91(10) . . . yes
O(1) Ti(1) C(8) 83.9(1) . . . yes
O(1) Ti(1) C(34) 95.8(1) . . . yes
O(1) Ti(1) C(41) 90.3(1) . . . yes
O(2) Ti(1) C(8) 83.1(1) . . . yes
O(2) Ti(1) C(34) 92.3(1) . . . yes
O(2) Ti(1) C(41) 96.8(1) . . . yes
C(8) Ti(1) C(34) 124.3(1) . . . yes
C(8) Ti(1) C(41) 127.2(1) . . . yes
C(34) Ti(1) C(41) 108.5(1) . . . yes
Ti(1) O(1) C(1) 157.8(2) . . . yes
Ti(1) O(2) C(12) 158.0(2) . . . yes
C(7) N(1) C(8) 123.1(3) . . . yes
C(7) N(1) C(9) 125.4(3) . . . yes
C(8) N(1) C(9) 111.2(2) . . . yes
C(8) N(2) C(10) 111.0(3) . . . yes
C(8) N(2) C(11) 123.9(3) . . . yes
C(10) N(2) C(11) 125.1(3) . . . yes
O(1) C(1) C(2) 121.9(3) . . . yes
O(1) C(1) C(6) 118.6(3) . . . yes
C(2) C(1) C(6) 119.6(3) . . . yes
C(1) C(2) C(3) 117.1(3) . . . yes
C(1) C(2) C(18) 122.1(3) . . . yes
C(3) C(2) C(18) 120.8(3) . . . yes
C(2) C(3) C(4) 124.4(3) . . . yes
C(3) C(4) C(5) 116.7(3) . . . yes
C(3) C(4) C(22) 123.5(3) . . . yes
C(5) C(4) C(22) 119.7(3) . . . yes
C(4) C(5) C(6) 122.0(3) . . . yes
C(1) C(6) C(5) 120.2(3) . . . yes
C(1) C(6) C(7) 120.7(3) . . . yes
C(5) C(6) C(7) 118.7(3) . . . yes
N(1) C(7) C(6) 115.6(2) . . . yes
Ti(1) C(8) N(1) 127.0(2) . . . yes
Ti(1) C(8) N(2) 128.5(2) . . . yes
N(1) C(8) N(2) 104.5(3) . . . yes
N(1) C(9) C(10) 106.5(3) . . . yes
N(2) C(10) C(9) 106.8(3) . . . yes
N(2) C(11) C(13) 114.0(2) . . . yes
O(2) C(12) C(13) 119.0(3) . . . yes
O(2) C(12) C(17) 121.4(3) . . . yes
C(13) C(12) C(17) 119.6(3) . . . yes
C(11) C(13) C(12) 120.8(3) . . . yes
C(11) C(13) C(14) 119.2(3) . . . yes
C(12) C(13) C(14) 120.0(3) . . . yes
C(13) C(14) C(15) 122.3(3) . . . yes
C(14) C(15) C(16) 116.0(3) . . . yes
C(14) C(15) C(26) 124.1(3) . . . yes
C(16) C(15) C(26) 119.8(3) . . . yes
C(15) C(16) C(17) 124.4(3) . . . yes
C(12) C(17) C(16) 117.7(3) . . . yes
C(12) C(17) C(30) 121.9(3) . . . yes
C(16) C(17) C(30) 120.4(3) . . . yes
C(2) C(18) C(19) 112.7(3) . . . yes
C(2) C(18) C(20) 108.7(3) . . . yes
C(2) C(18) C(21) 111.1(3) . . . yes
C(19) C(18) C(20) 106.8(3) . . . yes
C(19) C(18) C(21) 107.1(3) . . . yes
C(20) C(18) C(21) 110.5(3) . . . yes
C(4) C(22) C(23) 108.7(3) . . . yes
C(4) C(22) C(24) 109.8(3) . . . yes
C(4) C(22) C(25) 112.7(3) . . . yes
C(23) C(22) C(24) 110.8(3) . . . yes
C(23) C(22) C(25) 108.4(3) . . . yes
C(24) C(22) C(25) 106.6(3) . . . yes
C(15) C(26) C(27) 108.8(3) . . . yes
C(15) C(26) C(28) 110.9(3) . . . yes
C(15) C(26) C(29) 111.0(3) . . . yes
C(27) C(26) C(28) 109.4(3) . . . yes
C(27) C(26) C(29) 109.1(3) . . . yes
C(28) C(26) C(29) 107.6(3) . . . yes
C(17) C(30) C(31) 107.5(3) . . . yes
C(17) C(30) C(32) 111.2(3) . . . yes
C(17) C(30) C(33) 112.6(3) . . . yes
C(31) C(30) C(32) 111.4(3) . . . yes
C(31) C(30) C(33) 107.6(3) . . . yes
C(32) C(30) C(33) 106.5(3) . . . yes
Ti(1) C(34) C(35) 109.3(2) . . . yes
C(34) C(35) C(36) 121.5(3) . . . yes
C(34) C(35) C(40) 121.4(3) . . . yes
C(36) C(35) C(40) 117.0(3) . . . yes
C(35) C(36) C(37) 121.3(3) . . . yes
C(36) C(37) C(38) 120.4(4) . . . yes
C(37) C(38) C(39) 119.5(4) . . . yes
C(38) C(39) C(40) 120.0(4) . . . yes
C(35) C(40) C(39) 121.7(3) . . . yes
Ti(1) C(41) C(42) 113.9(2) . . . yes
C(41) C(42) C(43) 122.0(3) . . . yes
C(41) C(42) C(47) 121.2(3) . . . yes
C(43) C(42) C(47) 116.7(3) . . . yes
C(42) C(43) C(44) 121.5(3) . . . yes
C(43) C(44) C(45) 120.5(3) . . . yes
C(44) C(45) C(46) 119.0(3) . . . yes
C(45) C(46) C(47) 121.0(3) . . . yes
C(42) C(47) C(46) 121.4(3) . . . yes
C(49) C(48) C(53) 117.8(5) . . . yes
C(49) C(48) C(54) 121.4(5) . . . yes
C(53) C(48) C(54) 120.9(5) . . . yes
C(48) C(49) C(50) 121.7(5) . . . yes
C(49) C(50) C(51) 120.5(6) . . . yes
C(50) C(51) C(52) 117.9(6) . . . yes
C(51) C(52) C(53) 121.8(5) . . . yes
C(48) C(53) C(52) 120.4(5) . . . yes

loop_
_geom_bond_atom_site_label_1
_geom_bond_atom_site_label_2
_geom_bond_distance
_geom_bond_site_symmetry_1
_geom_bond_site_symmetry_2
_geom_bond_publ_flag
Ti(1) O(1) 1.870(2) . . yes
Ti(1) O(2) 1.874(2) . . yes
Ti(1) C(8) 2.187(3) . . yes
Ti(1) C(34) 2.134(3) . . yes
Ti(1) C(41) 2.158(3) . . yes
O(1) C(1) 1.354(4) . . yes
O(2) C(12) 1.357(4) . . yes
N(1) C(7) 1.471(4) . . yes
N(1) C(8) 1.350(4) . . yes
N(1) C(9) 1.387(4) . . yes
N(2) C(8) 1.360(4) . . yes
N(2) C(10) 1.380(4) . . yes
N(2) C(11) 1.476(4) . . yes
C(1) C(2) 1.413(4) . . yes
C(1) C(6) 1.413(4) . . yes
C(2) C(3) 1.405(4) . . yes
C(2) C(18) 1.536(5) . . yes
C(3) C(4) 1.387(5) . . yes
C(4) C(5) 1.395(5) . . yes
C(4) C(22) 1.533(5) . . yes
C(5) C(6) 1.385(4) . . yes
C(6) C(7) 1.512(4) . . yes
C(9) C(10) 1.348(4) . . yes
C(11) C(13) 1.504(4) . . yes
C(12) C(13) 1.406(4) . . yes
C(12) C(17) 1.418(4) . . yes
C(13) C(14) 1.394(4) . . yes
C(14) C(15) 1.393(4) . . yes
C(15) C(16) 1.404(5) . . yes
C(15) C(26) 1.533(5) . . yes
C(16) C(17) 1.388(4) . . yes
C(17) C(30) 1.533(4) . . yes
C(18) C(19) 1.531(5) . . yes
C(18) C(20) 1.535(5) . . yes
C(18) C(21) 1.542(5) . . yes
C(22) C(23) 1.529(6) . . yes
C(22) C(24) 1.539(7) . . yes
C(22) C(25) 1.534(5) . . yes
C(26) C(27) 1.530(5) . . yes
C(26) C(28) 1.531(5) . . yes
C(26) C(29) 1.522(5) . . yes
C(30) C(31) 1.534(5) . . yes
C(30) C(32) 1.543(5) . . yes
C(30) C(33) 1.535(5) . . yes
C(34) C(35) 1.479(5) . . yes
C(35) C(36) 1.402(5) . . yes
C(35) C(40) 1.401(5) . . yes
C(36) C(37) 1.387(5) . . yes
C(37) C(38) 1.385(6) . . yes
C(38) C(39) 1.384(6) . . yes
C(39) C(40) 1.387(6) . . yes
C(41) C(42) 1.488(4) . . yes
C(42) C(43) 1.406(5) . . yes
C(42) C(47) 1.405(4) . . yes
C(43) C(44) 1.390(5) . . yes
C(44) C(45) 1.386(5) . . yes
C(45) C(46) 1.377(5) . . yes
C(46) C(47) 1.386(5) . . yes
C(48) C(49) 1.367(8) . . yes
C(48) C(53) 1.397(7) . . yes
C(48) C(54) 1.473(9) . . yes
C(49) C(50) 1.39(1) . . yes
C(50) C(51) 1.368(9) . . yes
C(51) C(52) 1.388(9) . . yes
C(52) C(53) 1.362(9) . . yes

loop_
_geom_contact_atom_site_label_1
_geom_contact_atom_site_label_2
_geom_contact_distance
_geom_contact_site_symmetry_1
_geom_contact_site_symmetry_2
_geom_contact_publ_flag
N(1) C(44) 3.579(4) . 2_555 ?
C(10) C(45) 3.518(5) . 1_655 ?
C(10) C(46) 3.557(5) . 1_655 ?
C(15) C(39) 3.539(5) . 2_656 ?
C(16) C(39) 3.505(5) . 2_656 ?
C(32) C(32) 3.396(7) . 2_556 ?

loop_
_geom_torsion_atom_site_label_1
_geom_torsion_atom_site_label_2
_geom_torsion_atom_site_label_3
_geom_torsion_atom_site_label_4
_geom_torsion
_geom_torsion_site_symmetry_1
_geom_torsion_site_symmetry_2
_geom_torsion_site_symmetry_3
_geom_torsion_site_symmetry_4
_geom_torsion_publ_flag
Ti(1) O(1) C(1) C(2) 176.9(4) . . . . yes
Ti(1) O(1) C(1) C(6) -1.2(7) . . . . yes
Ti(1) O(2) C(12) C(13) 22.3(7) . . . . yes
Ti(1) O(2) C(12) C(17) -157.9(4) . . . . yes
Ti(1) C(8) N(1) C(7) -7.1(4) . . . . yes
Ti(1) C(8) N(1) C(9) 179.5(2) . . . . yes
Ti(1) C(8) N(2) C(10) -179.2(2) . . . . yes
Ti(1) C(8) N(2) C(11) 1.4(4) . . . . yes
Ti(1) C(34) C(35) C(36) 73.0(4) . . . . yes
Ti(1) C(34) C(35) C(40) -104.1(3) . . . . yes
Ti(1) C(41) C(42) C(43) 88.9(3) . . . . yes
Ti(1) C(41) C(42) C(47) -86.4(3) . . . . yes
O(1) Ti(1) O(2) C(12) 16.4(8) . . . . yes
O(1) Ti(1) C(8) N(1) -38.6(3) . . . . yes
O(1) Ti(1) C(8) N(2) 140.7(3) . . . . yes
O(1) Ti(1) C(34) C(35) -103.3(2) . . . . yes
O(1) Ti(1) C(41) C(42) 54.0(2) . . . . yes
O(1) C(1) C(2) C(3) -176.9(3) . . . . yes
O(1) C(1) C(2) C(18) 5.7(4) . . . . yes
O(1) C(1) C(6) C(5) 177.7(3) . . . . yes
O(1) C(1) C(6) C(7) 4.4(4) . . . . yes
O(2) Ti(1) O(1) C(1) 30.6(8) . . . . yes
O(2) Ti(1) C(8) N(1) 140.5(3) . . . . yes
O(2) Ti(1) C(8) N(2) -40.2(3) . . . . yes
O(2) Ti(1) C(34) C(35) 66.5(2) . . . . yes
O(2) Ti(1) C(41) C(42) -115.0(2) . . . . yes
O(2) C(12) C(13) C(11) 3.8(4) . . . . yes
O(2) C(12) C(13) C(14) -179.0(3) . . . . yes
O(2) C(12) C(17) C(16) 178.5(3) . . . . yes
O(2) C(12) C(17) C(30) 1.8(4) . . . . yes
N(1) C(7) C(6) C(1) -65.3(4) . . . . yes
N(1) C(7) C(6) C(5) 121.3(3) . . . . yes
N(1) C(8) Ti(1) C(34) -131.5(3) . . . . yes
N(1) C(8) Ti(1) C(41) 47.1(3) . . . . yes
N(1) C(8) N(2) C(10) 0.2(3) . . . . yes
N(1) C(8) N(2) C(11) -179.2(3) . . . . yes
N(1) C(9) C(10) N(2) 0.4(4) . . . . yes
N(2) C(8) Ti(1) C(34) 47.8(3) . . . . yes
N(2) C(8) Ti(1) C(41) -133.6(3) . . . . yes
N(2) C(8) N(1) C(7) 173.4(2) . . . . yes
N(2) C(8) N(1) C(9) 0.1(3) . . . . yes
N(2) C(11) C(13) C(12) -67.6(4) . . . . yes
N(2) C(11) C(13) C(14) 115.2(3) . . . . yes
C(1) O(1) Ti(1) C(8) 34.8(5) . . . . yes
C(1) O(1) Ti(1) C(34) 158.7(5) . . . . yes
C(1) O(1) Ti(1) C(41) -92.7(5) . . . . yes
C(1) C(2) C(3) C(4) -0.8(5) . . . . yes
C(1) C(2) C(18) C(19) 177.7(3) . . . . yes
C(1) C(2) C(18) C(20) 59.6(4) . . . . yes
C(1) C(2) C(18) C(21) -62.1(4) . . . . yes
C(1) C(6) C(5) C(4) -0.8(5) . . . . yes
C(2) C(1) C(6) C(5) -0.4(5) . . . . yes
C(2) C(1) C(6) C(7) -173.8(3) . . . . yes
C(2) C(3) C(4) C(5) -0.3(5) . . . . yes
C(2) C(3) C(4) C(22) 177.5(3) . . . . yes
C(3) C(2) C(1) C(6) 1.2(4) . . . . yes
C(3) C(2) C(18) C(19) 0.4(4) . . . . yes
C(3) C(2) C(18) C(20) -117.7(3) . . . . yes
C(3) C(2) C(18) C(21) 120.6(3) . . . . yes
C(3) C(4) C(5) C(6) 1.1(5) . . . . yes
C(3) C(4) C(22) C(23) -108.0(4) . . . . yes
C(3) C(4) C(22) C(24) 130.8(4) . . . . yes
C(3) C(4) C(22) C(25) 12.2(5) . . . . yes
C(4) C(3) C(2) C(18) 176.5(3) . . . . yes
C(4) C(5) C(6) C(7) 172.7(3) . . . . yes
C(5) C(4) C(22) C(23) 69.7(4) . . . . yes
C(5) C(4) C(22) C(24) -51.5(4) . . . . yes
C(5) C(4) C(22) C(25) -170.1(3) . . . . yes
C(6) C(1) C(2) C(18) -176.2(3) . . . . yes
C(6) C(5) C(4) C(22) -176.8(3) . . . . yes
C(6) C(7) N(1) C(8) 79.8(4) . . . . yes
C(6) C(7) N(1) C(9) -107.8(3) . . . . yes
C(7) N(1) C(9) C(10) -173.5(3) . . . . yes
C(8) Ti(1) O(2) C(12) 12.3(5) . . . . yes
C(8) Ti(1) C(34) C(35) -16.7(3) . . . . yes
C(8) Ti(1) C(41) C(42) -28.5(3) . . . . yes
C(8) N(1) C(9) C(10) -0.3(4) . . . . yes
C(8) N(2) C(10) C(9) -0.4(4) . . . . yes
C(8) N(2) C(11) C(13) 74.0(4) . . . . yes
C(9) C(10) N(2) C(11) 179.0(3) . . . . yes
C(10) N(2) C(11) C(13) -105.3(3) . . . . yes
C(11) C(13) C(12) C(17) -175.9(3) . . . . yes
C(11) C(13) C(14) C(15) 177.2(3) . . . . yes
C(12) O(2) Ti(1) C(34) -112.0(5) . . . . yes
C(12) O(2) Ti(1) C(41) 139.1(5) . . . . yes
C(12) C(13) C(14) C(15) 0.0(5) . . . . yes
C(12) C(17) C(16) C(15) 1.2(5) . . . . yes
C(12) C(17) C(30) C(31) 67.9(4) . . . . yes
C(12) C(17) C(30) C(32) -54.3(4) . . . . yes
C(12) C(17) C(30) C(33) -173.8(3) . . . . yes
C(13) C(12) C(17) C(16) -1.8(4) . . . . yes
C(13) C(12) C(17) C(30) -178.4(3) . . . . yes
C(13) C(14) C(15) C(16) -0.6(5) . . . . yes
C(13) C(14) C(15) C(26) 177.1(3) . . . . yes
C(14) C(13) C(12) C(17) 1.2(4) . . . . yes
C(14) C(15) C(16) C(17) -0.1(5) . . . . yes
C(14) C(15) C(26) C(27) -102.0(4) . . . . yes
C(14) C(15) C(26) C(28) 137.6(3) . . . . yes
C(14) C(15) C(26) C(29) 18.1(5) . . . . yes
C(15) C(16) C(17) C(30) 177.9(3) . . . . yes
C(16) C(15) C(26) C(27) 75.6(4) . . . . yes
C(16) C(15) C(26) C(28) -44.8(4) . . . . yes
C(16) C(15) C(26) C(29) -164.3(3) . . . . yes
C(16) C(17) C(30) C(31) -108.6(3) . . . . yes
C(16) C(17) C(30) C(32) 129.1(3) . . . . yes
C(16) C(17) C(30) C(33) 9.7(4) . . . . yes
C(17) C(16) C(15) C(26) -177.9(3) . . . . yes
C(34) Ti(1) C(41) C(42) 150.3(2) . . . . yes
C(34) C(35) C(36) C(37) -176.6(3) . . . . yes
C(34) C(35) C(40) C(39) 176.5(3) . . . . yes
C(35) C(34) Ti(1) C(41) 164.5(2) . . . . yes
C(35) C(36) C(37) C(38) -0.3(6) . . . . yes
C(35) C(40) C(39) C(38) 0.4(6) . . . . yes
C(36) C(35) C(40) C(39) -0.7(5) . . . . yes
C(36) C(37) C(38) C(39) 0.0(6) . . . . yes
C(37) C(36) C(35) C(40) 0.7(5) . . . . yes
C(37) C(38) C(39) C(40) 0.0(6) . . . . yes
C(41) C(42) C(43) C(44) -174.0(3) . . . . yes
C(41) C(42) C(47) C(46) 173.8(3) . . . . yes
C(42) C(43) C(44) C(45) -0.1(5) . . . . yes
C(42) C(47) C(46) C(45) 0.7(5) . . . . yes
C(43) C(42) C(47) C(46) -1.7(5) . . . . yes
C(43) C(44) C(45) C(46) -1.0(5) . . . . yes
C(44) C(43) C(42) C(47) 1.4(5) . . . . yes
C(44) C(45) C(46) C(47) 0.7(5) . . . . yes
C(48) C(49) C(50) C(51) 0.0(8) . . . . yes
C(48) C(53) C(52) C(51) -0.6(7) . . . . yes
C(49) C(48) C(53) C(52) 0.9(7) . . . . yes
C(49) C(50) C(51) C(52) 0.4(8) . . . . yes
C(50) C(49) C(48) C(53) -0.6(7) . . . . yes
C(50) C(49) C(48) C(54) 178.6(5) . . . . yes
C(50) C(51) C(52) C(53) -0.1(7) . . . . yes
C(52) C(53) C(48) C(54) -178.4(5) . . . . yes
C(52) C(53) C(48) C(54) -178.4(5) . . . . yes
